data_7105059
loop_
_publ_author_name
'Gopinath, Pushparathinam'
'Nilaya, Surapaneni'
'Debi, Tripathy Ranjan'
'Ramkumar, Venkatachalam'
'Muraleedharan, Kannoth Manheri'

_publ_section_title
;
 As many as six tandem reactions in one step! Unprecedented formation
 of highly functionalized benzothiophenes.
;
_journal_issue 46
_journal_name_full 'Chemical communications (Cambridge, England)'
_journal_page_first 7131
_journal_page_last 7133
_journal_paper_doi 10.1039/b914424b
_journal_year 2009
_chemical_formula_sum 'C15 H16 O4 S'
_chemical_formula_weight 292.34
_chemical_name_systematic
;

?

;
_space_group_IT_number 14
_symmetry_cell_setting monoclinic
_symmetry_space_group_name_Hall '-P 2ybc'
_symmetry_space_group_name_H-M 'P 1 21/c 1'
_atom_sites_solution_hydrogens geom
_atom_sites_solution_primary direct
_atom_sites_solution_secondary difmap
_audit_creation_method SHELXL-97
_cell_angle_alpha 90.00
_cell_angle_beta 102.986(2)
_cell_angle_gamma 90.00
_cell_formula_units_Z 4
_cell_length_a 20.0834(10)
_cell_length_b 5.9233(3)
_cell_length_c 12.5540(6)
_cell_measurement_reflns_used 5159
_cell_measurement_temperature 298(2)
_cell_measurement_theta_max 28.13
_cell_measurement_theta_min 3.12
_cell_volume 1455.23(12)
_computing_cell_refinement APEXII,Bruker,2004
_computing_data_collection APEXII,Bruker,2004
_computing_data_reduction 'SAINT PLUS ,Bruker,2004'
_computing_molecular_graphics 'ORTEP-3 (Farrugia, 1997)'
_computing_publication_material 'SHELXL-97 (Sheldrick, 1997)'
_computing_structure_refinement 'SHELXL-97 (Sheldrick, 1997)'
_computing_structure_solution 'SHELXS-97 (Sheldrick, 1997)'
_diffrn_ambient_temperature 298(2)
_diffrn_measured_fraction_theta_full 0.960
_diffrn_measured_fraction_theta_max 0.827
_diffrn_measurement_device_type 'Bruker ApexII CCD area detector'
_diffrn_measurement_method 'phi and omega scans'
_diffrn_radiation_monochromator graphite
_diffrn_radiation_source 'fine-focus sealed tube'
_diffrn_radiation_type MoK\a
_diffrn_radiation_wavelength 0.71073
_diffrn_reflns_av_R_equivalents 0.0175
_diffrn_reflns_av_sigmaI/netI 0.0218
_diffrn_reflns_limit_h_max 24
_diffrn_reflns_limit_h_min -25
_diffrn_reflns_limit_k_max 7
_diffrn_reflns_limit_k_min -7
_diffrn_reflns_limit_l_max 15
_diffrn_reflns_limit_l_min -16
_diffrn_reflns_number 9564
_diffrn_reflns_theta_full 25.00
_diffrn_reflns_theta_max 28.28
_diffrn_reflns_theta_min 1.04
_exptl_absorpt_coefficient_mu 0.232
_exptl_absorpt_correction_T_max 0.9660
_exptl_absorpt_correction_T_min 0.9088
_exptl_absorpt_correction_type multi-scan
_exptl_absorpt_process_details 'SADABS (Bruker, 1999)'
_exptl_crystal_colour colourless
_exptl_crystal_density_diffrn 1.334
_exptl_crystal_density_method 'not measured'
_exptl_crystal_description Block
_exptl_crystal_F_000 616
_exptl_crystal_size_max 0.42
_exptl_crystal_size_mid 0.36
_exptl_crystal_size_min 0.15
_refine_diff_density_max 0.296
_refine_diff_density_min -0.199
_refine_diff_density_rms 0.048
_refine_ls_extinction_method none
_refine_ls_goodness_of_fit_ref 1.093
_refine_ls_hydrogen_treatment mixed
_refine_ls_matrix_type full
_refine_ls_number_parameters 191
_refine_ls_number_reflns 2981
_refine_ls_number_restraints 0
_refine_ls_restrained_S_all 1.093
_refine_ls_R_factor_all 0.0498
_refine_ls_R_factor_gt 0.0376
_refine_ls_shift/su_max 0.000
_refine_ls_shift/su_mean 0.000
_refine_ls_structure_factor_coef Fsqd
_refine_ls_weighting_details 'calc w=1/[\s^2^(Fo^2^)+(0.0706P)^2^+0.2449P] where P=(Fo^2^+2Fc^2^)/3'
_refine_ls_weighting_scheme calc
_refine_ls_wR_factor_gt 0.1052
_refine_ls_wR_factor_ref 0.1227
_reflns_number_gt 2410
_reflns_number_total 2981
_reflns_threshold_expression >2sigma(I)
_cod_data_source_file b914424b.txt
_cod_data_source_block 175a
_cod_depositor_comments
;
The following automatic conversions were performed:
'_symmetry_cell_setting' value 'Monoclinic' changed to 'monoclinic'
according to '/home/saulius/struct/CIF-dictionaries/cif_core.dic'
dictionary named 'cif_core.dic' version 2.4.1 from 2010-06-29.

Automatic conversion script
Id: cif_fix_enum 1527 2010-12-29 10:47:43Z saulius 
;
_cod_original_sg_symbol_H-M P2(1)/c
_cod_database_code 7105059

loop_
_symmetry_equiv_pos_as_xyz
'x, y, z'
'-x, y+1/2, -z+1/2'
'-x, -y, -z'
'x, -y-1/2, z-1/2'

loop_
_atom_site_label
_atom_site_type_symbol
_atom_site_fract_x
_atom_site_fract_y
_atom_site_fract_z
_atom_site_U_iso_or_equiv
_atom_site_adp_type
_atom_site_occupancy
_atom_site_symmetry_multiplicity
_atom_site_calc_flag
_atom_site_refinement_flags
_atom_site_disorder_assembly
_atom_site_disorder_group
C1 C 0.35217(8) 0.5852(3) 0.72221(14) 0.0374(4) Uani 1 1 d . . .
C2 C 0.36822(10) 0.7655(3) 0.66141(16) 0.0473(4) Uani 1 1 d . . .
H2 H 0.3445 0.7890 0.5897 0.057 Uiso 1 1 calc R . .
C3 C 0.42020(10) 0.9077(3) 0.71047(18) 0.0526(5) Uani 1 1 d . . .
H3 H 0.4315 1.0294 0.6712 0.063 Uiso 1 1 calc R . .
C4 C 0.45635(10) 0.8734(4) 0.81805(18) 0.0538(5) Uani 1 1 d . . .
H4 H 0.4915 0.9717 0.8489 0.065 Uiso 1 1 calc R . .
C5 C 0.44073(9) 0.6969(3) 0.87872(16) 0.0476(5) Uani 1 1 d . . .
H5 H 0.4647 0.6756 0.9505 0.057 Uiso 1 1 calc R . .
C6 C 0.38807(8) 0.5495(3) 0.83053(14) 0.0387(4) Uani 1 1 d . . .
C7 C 0.36262(8) 0.3570(3) 0.87681(13) 0.0387(4) Uani 1 1 d . . .
C8 C 0.30815(8) 0.2530(3) 0.80738(13) 0.0370(4) Uani 1 1 d . . .
C9 C 0.27515(8) 0.0561(3) 0.83806(14) 0.0379(4) Uani 1 1 d . . .
C10 C 0.21326(9) -0.0447(3) 0.76322(14) 0.0389(4) Uani 1 1 d . . .
H10A H 0.2186 -0.2074 0.7630 0.047 Uiso 1 1 calc R . .
H10B H 0.2112 0.0087 0.6895 0.047 Uiso 1 1 calc R . .
C11 C 0.14455(8) 0.0119(3) 0.79446(13) 0.0368(4) Uani 1 1 d . . .
C12 C 0.14461(9) -0.0999(3) 0.90576(15) 0.0453(4) Uani 1 1 d . . .
H12A H 0.1498 -0.2617 0.8990 0.054 Uiso 1 1 calc R . .
H12B H 0.1838 -0.0453 0.9596 0.054 Uiso 1 1 calc R . .
C13 C 0.08118(9) -0.0549(3) 0.94618(15) 0.0475(5) Uani 1 1 d . . .
C14 C 0.13619(11) 0.2671(3) 0.80003(19) 0.0551(5) Uani 1 1 d . . .
H14A H 0.1405 0.3335 0.7321 0.083 Uiso 1 1 calc R . .
H14B H 0.1709 0.3270 0.8586 0.083 Uiso 1 1 calc R . .
H14C H 0.0919 0.3014 0.8129 0.083 Uiso 1 1 calc R . .
C15 C 0.08739(11) -0.0870(4) 0.70504(17) 0.0551(5) Uani 1 1 d . . .
H15A H 0.0439 -0.0510 0.7205 0.083 Uiso 1 1 calc R . .
H15B H 0.0925 -0.2480 0.7030 0.083 Uiso 1 1 calc R . .
H15C H 0.0899 -0.0241 0.6356 0.083 Uiso 1 1 calc R . .
O1 O 0.39004(7) 0.2866(3) 0.97806(10) 0.0550(4) Uani 1 1 d . . .
O2 O 0.29776(7) -0.0288(2) 0.92983(10) 0.0515(3) Uani 1 1 d . . .
O3 O 0.07848(8) 0.1101(3) 1.00573(14) 0.0774(5) Uani 1 1 d . . .
O4 O 0.03266(9) -0.1949(3) 0.92026(15) 0.0800(6) Uani 1 1 d . . .
S1 S 0.28775(2) 0.38678(8) 0.67970(3) 0.04082(17) Uani 1 1 d . . .
H1A H 0.3654(15) 0.165(4) 0.984(2) 0.079(8) Uiso 1 1 d . . .
H2A H -0.006(3) -0.156(8) 0.953(4) 0.20(2) Uiso 1 1 d . . .

loop_
_atom_site_aniso_label
_atom_site_aniso_U_11
_atom_site_aniso_U_22
_atom_site_aniso_U_33
_atom_site_aniso_U_23
_atom_site_aniso_U_13
_atom_site_aniso_U_12
C1 0.0330(8) 0.0393(10) 0.0418(9) -0.0050(7) 0.0122(7) 0.0020(7)
C2 0.0481(10) 0.0452(11) 0.0501(10) 0.0012(8) 0.0144(8) 0.0007(8)
C3 0.0464(11) 0.0452(12) 0.0696(13) 0.0039(9) 0.0199(10) -0.0029(8)
C4 0.0388(10) 0.0482(12) 0.0750(14) -0.0101(10) 0.0138(10) -0.0066(8)
C5 0.0353(9) 0.0531(12) 0.0525(10) -0.0087(9) 0.0058(8) -0.0019(8)
C6 0.0302(8) 0.0430(10) 0.0439(9) -0.0059(7) 0.0106(7) 0.0033(7)
C7 0.0327(8) 0.0479(11) 0.0352(8) -0.0030(7) 0.0070(7) 0.0029(7)
C8 0.0338(8) 0.0421(10) 0.0355(8) -0.0017(7) 0.0087(7) 0.0025(7)
C9 0.0341(9) 0.0414(10) 0.0403(9) 0.0001(7) 0.0129(7) 0.0063(7)
C10 0.0427(9) 0.0347(9) 0.0416(9) -0.0043(7) 0.0139(7) 0.0001(7)
C11 0.0344(9) 0.0332(9) 0.0429(9) 0.0004(7) 0.0086(7) -0.0003(7)
C12 0.0395(9) 0.0504(11) 0.0467(10) 0.0020(8) 0.0113(8) 0.0015(8)
C13 0.0414(10) 0.0579(13) 0.0449(10) -0.0049(9) 0.0133(8) -0.0064(8)
C14 0.0493(11) 0.0384(11) 0.0809(14) 0.0009(10) 0.0217(10) 0.0072(8)
C15 0.0466(11) 0.0584(13) 0.0544(11) 0.0012(9) -0.0009(9) -0.0066(9)
O1 0.0461(8) 0.0722(10) 0.0414(7) 0.0079(6) -0.0016(6) -0.0091(7)
O2 0.0428(7) 0.0606(9) 0.0498(7) 0.0139(6) 0.0073(6) 0.0012(6)
O3 0.0653(10) 0.0875(12) 0.0911(12) -0.0441(10) 0.0423(9) -0.0266(8)
O4 0.0635(10) 0.0887(13) 0.0992(12) -0.0398(10) 0.0425(9) -0.0340(9)
S1 0.0415(3) 0.0450(3) 0.0343(2) -0.00033(16) 0.00502(18) -0.00429(17)

loop_
_atom_type_symbol
_atom_type_description
_atom_type_scat_dispersion_real
_atom_type_scat_dispersion_imag
_atom_type_scat_source
C C 0.0033 0.0016 'International Tables Vol C Tables 4.2.6.8 and 6.1.1.4'
H H 0.0000 0.0000 'International Tables Vol C Tables 4.2.6.8 and 6.1.1.4'
O O 0.0106 0.0060 'International Tables Vol C Tables 4.2.6.8 and 6.1.1.4'
S S 0.1246 0.1234 'International Tables Vol C Tables 4.2.6.8 and 6.1.1.4'

loop_
_geom_angle_atom_site_label_1
_geom_angle_atom_site_label_2
_geom_angle_atom_site_label_3
_geom_angle
_geom_angle_site_symmetry_1
_geom_angle_site_symmetry_3
_geom_angle_publ_flag
C2 C1 C6 121.00(16) . . ?
C2 C1 S1 126.70(14) . . ?
C6 C1 S1 112.29(13) . . ?
C3 C2 C1 118.07(18) . . ?
C3 C2 H2 121.0 . . ?
C1 C2 H2 121.0 . . ?
C2 C3 C4 121.42(18) . . ?
C2 C3 H3 119.3 . . ?
C4 C3 H3 119.3 . . ?
C5 C4 C3 120.93(18) . . ?
C5 C4 H4 119.5 . . ?
C3 C4 H4 119.5 . . ?
C4 C5 C6 118.74(18) . . ?
C4 C5 H5 120.6 . . ?
C6 C5 H5 120.6 . . ?
C5 C6 C1 119.85(17) . . ?
C5 C6 C7 128.92(16) . . ?
C1 C6 C7 111.23(15) . . ?
O1 C7 C8 124.12(17) . . ?
O1 C7 C6 121.97(15) . . ?
C8 C7 C6 113.91(15) . . ?
C7 C8 C9 122.74(15) . . ?
C7 C8 S1 111.39(13) . . ?
C9 C8 S1 125.84(13) . . ?
O2 C9 C8 118.77(16) . . ?
O2 C9 C10 119.78(16) . . ?
C8 C9 C10 121.42(15) . . ?
C9 C10 C11 114.42(13) . . ?
C9 C10 H10A 108.7 . . ?
C11 C10 H10A 108.7 . . ?
C9 C10 H10B 108.7 . . ?
C11 C10 H10B 108.7 . . ?
H10A C10 H10B 107.6 . . ?
C14 C11 C15 109.93(16) . . ?
C14 C11 C12 111.17(15) . . ?
C15 C11 C12 110.32(15) . . ?
C14 C11 C10 109.79(14) . . ?
C15 C11 C10 107.15(14) . . ?
C12 C11 C10 108.39(14) . . ?
C13 C12 C11 113.70(15) . . ?
C13 C12 H12A 108.8 . . ?
C11 C12 H12A 108.8 . . ?
C13 C12 H12B 108.8 . . ?
C11 C12 H12B 108.8 . . ?
H12A C12 H12B 107.7 . . ?
O3 C13 O4 122.45(18) . . ?
O3 C13 C12 120.07(17) . . ?
O4 C13 C12 117.43(18) . . ?
C11 C14 H14A 109.5 . . ?
C11 C14 H14B 109.5 . . ?
H14A C14 H14B 109.5 . . ?
C11 C14 H14C 109.5 . . ?
H14A C14 H14C 109.5 . . ?
H14B C14 H14C 109.5 . . ?
C11 C15 H15A 109.5 . . ?
C11 C15 H15B 109.5 . . ?
H15A C15 H15B 109.5 . . ?
C11 C15 H15C 109.5 . . ?
H15A C15 H15C 109.5 . . ?
H15B C15 H15C 109.5 . . ?
C7 O1 H1A 102.7(18) . . ?
C13 O4 H2A 112(3) . . ?
C1 S1 C8 91.15(8) . . ?

loop_
_geom_bond_atom_site_label_1
_geom_bond_atom_site_label_2
_geom_bond_distance
_geom_bond_site_symmetry_2
_geom_bond_publ_flag
C1 C2 1.392(3) . ?
C1 C6 1.405(2) . ?
C1 S1 1.7408(17) . ?
C2 C3 1.375(3) . ?
C2 H2 0.9300 . ?
C3 C4 1.397(3) . ?
C3 H3 0.9300 . ?
C4 C5 1.371(3) . ?
C4 H4 0.9300 . ?
C5 C6 1.400(3) . ?
C5 H5 0.9300 . ?
C6 C7 1.426(3) . ?
C7 O1 1.334(2) . ?
C7 C8 1.381(2) . ?
C8 C9 1.436(2) . ?
C8 S1 1.7522(16) . ?
C9 O2 1.245(2) . ?
C9 C10 1.503(2) . ?
C10 C11 1.554(2) . ?
C10 H10A 0.9700 . ?
C10 H10B 0.9700 . ?
C11 C14 1.524(2) . ?
C11 C15 1.530(3) . ?
C11 C12 1.546(2) . ?
C12 C13 1.497(3) . ?
C12 H12A 0.9700 . ?
C12 H12B 0.9700 . ?
C13 O3 1.239(2) . ?
C13 O4 1.265(2) . ?
C14 H14A 0.9600 . ?
C14 H14B 0.9600 . ?
C14 H14C 0.9600 . ?
C15 H15A 0.9600 . ?
C15 H15B 0.9600 . ?
C15 H15C 0.9600 . ?
O1 H1A 0.89(3) . ?
O4 H2A 0.99(6) . ?

loop_
_geom_hbond_atom_site_label_D
_geom_hbond_atom_site_label_H
_geom_hbond_atom_site_label_A
_geom_hbond_distance_DH
_geom_hbond_distance_HA
_geom_hbond_distance_DA
_geom_hbond_angle_DHA
_geom_hbond_site_symmetry_A
O1 H1A O2 0.89(3) 1.79(3) 2.605(2) 151(3) .
O4 H2A O3 0.99(6) 1.67(6) 2.651(2) 172(4) 3_557

loop_
_geom_torsion_atom_site_label_1
_geom_torsion_atom_site_label_2
_geom_torsion_atom_site_label_3
_geom_torsion_atom_site_label_4
_geom_torsion
_geom_torsion_site_symmetry_1
_geom_torsion_site_symmetry_2
_geom_torsion_site_symmetry_3
_geom_torsion_site_symmetry_4
_geom_torsion_publ_flag
C6 C1 C2 C3 -0.1(3) . . . . ?
S1 C1 C2 C3 178.51(14) . . . . ?
C1 C2 C3 C4 0.2(3) . . . . ?
C2 C3 C4 C5 -0.5(3) . . . . ?
C3 C4 C5 C6 0.6(3) . . . . ?
C4 C5 C6 C1 -0.4(3) . . . . ?
C4 C5 C6 C7 -179.65(17) . . . . ?
C2 C1 C6 C5 0.2(2) . . . . ?
S1 C1 C6 C5 -178.60(13) . . . . ?
C2 C1 C6 C7 179.52(15) . . . . ?
S1 C1 C6 C7 0.75(18) . . . . ?
C5 C6 C7 O1 -2.5(3) . . . . ?
C1 C6 C7 O1 178.20(15) . . . . ?
C5 C6 C7 C8 177.76(17) . . . . ?
C1 C6 C7 C8 -1.5(2) . . . . ?
O1 C7 C8 C9 0.1(3) . . . . ?
C6 C7 C8 C9 179.85(15) . . . . ?
O1 C7 C8 S1 -178.12(14) . . . . ?
C6 C7 C8 S1 1.59(19) . . . . ?
C7 C8 C9 O2 -2.2(3) . . . . ?
S1 C8 C9 O2 175.79(13) . . . . ?
C7 C8 C9 C10 176.15(15) . . . . ?
S1 C8 C9 C10 -5.8(2) . . . . ?
O2 C9 C10 C11 75.9(2) . . . . ?
C8 C9 C10 C11 -102.40(18) . . . . ?
C9 C10 C11 C14 56.1(2) . . . . ?
C9 C10 C11 C15 175.43(15) . . . . ?
C9 C10 C11 C12 -65.52(19) . . . . ?
C14 C11 C12 C13 58.3(2) . . . . ?
C15 C11 C12 C13 -63.9(2) . . . . ?
C10 C11 C12 C13 179.08(15) . . . . ?
C11 C12 C13 O3 -91.1(2) . . . . ?
C11 C12 C13 O4 91.3(2) . . . . ?
C2 C1 S1 C8 -178.58(16) . . . . ?
C6 C1 S1 C8 0.10(13) . . . . ?
C7 C8 S1 C1 -0.96(13) . . . . ?
C9 C8 S1 C1 -179.15(15) . . . . ?

loop_
_cod_related_entry_id
_cod_related_entry_database
_cod_related_entry_code
1 ChemSpider 30653163
